data_2200574
loop_
_publ_author_name
'Chan, Bun'
'Tan, Eng W.'
'Blackman, Allan G.'

_publ_section_title
;
 Pentafluorophenyl 3-chloro-3-phenylpropanoate
;
_journal_issue 8
_journal_name_full 'Acta Crystallographica Section E'
_journal_page_first o725
_journal_page_last o726
_journal_paper_doi 10.1107/S1600536801011242
_journal_volume 57
_journal_year 2001
_chemical_formula_iupac 'C15 H8 Cl F5 O2'
_chemical_formula_moiety 'C15 H8 Cl F5 O2'
_chemical_formula_sum 'C15 H8 Cl F5 O2'
_chemical_formula_weight 350.66
_chemical_name_systematic
;
Pentafluorophenyl 3-chloro-3-phenylpropanoate
;
_space_group_IT_number 14
_symmetry_cell_setting monoclinic
_symmetry_space_group_name_Hall '-P 2ybc'
_symmetry_space_group_name_H-M 'P 1 21/c 1'
_cell_angle_alpha 90.00
_cell_angle_beta 111.554(5)
_cell_angle_gamma 90.00
_cell_formula_units_Z 4
_cell_length_a 15.208(5)
_cell_length_b 8.131(5)
_cell_length_c 12.302(5)
_cell_measurement_reflns_used 2268
_cell_measurement_temperature 163(2)
_cell_measurement_theta_max 26.4
_cell_measurement_theta_min 2.9
_cell_volume 1414.8(11)
_computing_cell_refinement SHELXTL-Plus
_computing_data_collection 'SHELXTL-Plus (Sheldrick, 1990)'
_computing_data_reduction SHELXTL-Plus
_computing_molecular_graphics 'WinGX (Farrugia, 1999)'
_computing_publication_material WinGX
_computing_structure_refinement 'SHELXL97 (Sheldrick, 1997)'
_computing_structure_solution 'SHELXS97 (Sheldrick, 1997)'
_diffrn_ambient_temperature 163(2)
_diffrn_measured_fraction_theta_full .99
_diffrn_measured_fraction_theta_max .99
_diffrn_measurement_device_type 'CCD area detector'
_diffrn_measurement_method '\f and \w'
_diffrn_radiation_monochromator graphite
_diffrn_radiation_type MoK\a
_diffrn_radiation_wavelength .71069
_diffrn_reflns_av_R_equivalents .0324
_diffrn_reflns_limit_h_max 18
_diffrn_reflns_limit_h_min -18
_diffrn_reflns_limit_k_max 3
_diffrn_reflns_limit_k_min -10
_diffrn_reflns_limit_l_max 15
_diffrn_reflns_limit_l_min -14
_diffrn_reflns_number 10557
_diffrn_reflns_theta_full 26.4
_diffrn_reflns_theta_max 26.4
_diffrn_reflns_theta_min 2.88
_diffrn_standards_decay_% 0
_diffrn_standards_number 0
_exptl_absorpt_coefficient_mu .33
_exptl_absorpt_correction_type none
_exptl_crystal_colour colourless
_exptl_crystal_density_diffrn 1.646
_exptl_crystal_density_method 'not measured'
_exptl_crystal_description rectangular
_exptl_crystal_F_000 704
_exptl_crystal_size_max .68
_exptl_crystal_size_mid .32
_exptl_crystal_size_min .29
_refine_diff_density_max .27
_refine_diff_density_min -.31
_refine_ls_extinction_coef .0040(12)
_refine_ls_extinction_method SHELXL97
_refine_ls_goodness_of_fit_ref 1.06
_refine_ls_hydrogen_treatment constr
_refine_ls_matrix_type full
_refine_ls_number_parameters 209
_refine_ls_number_reflns 2880
_refine_ls_number_restraints 0
_refine_ls_restrained_S_all 1.06
_refine_ls_R_factor_all .043
_refine_ls_R_factor_gt .033
_refine_ls_shift/su_max .001
_refine_ls_shift/su_mean 0
_refine_ls_structure_factor_coef Fsqd
_refine_ls_weighting_details 'calc w = 1/[\s^2^(Fo^2^)+(0.0563P)^2^] where P = (Fo^2^+2Fc^2^)/3'
_refine_ls_weighting_scheme calc
_refine_ls_wR_factor_ref .092
_reflns_number_gt 2268
_reflns_number_total 2880
_reflns_threshold_expression I>2\s(I)
_cod_data_source_file ya6042.cif
_cod_data_source_block I
_cod_depositor_comments
;
Changing ' ' values to '.' in '_atom_site' loop.

Antanas Vaitkus,
2015-03-24

The following automatic conversions were performed:

'_symmetry_cell_setting' value 'Monoclinic' changed to 'monoclinic'
according to /home/saulius/struct/CIF-dictionaries/cif_core.dic
dictionary named 'cif_core.dic' version 2.4.1 from 2010-06-29.

Automatic conversion script
Id: cif_fix_values 1715 2011-07-08 13:25:40Z adriana 
;
_cod_original_sg_symbol_H-M 'P 21/c'
_cod_database_code 2200574
_cod_database_fobs_code 2200574

loop_
_symmetry_equiv_pos_as_xyz
'x, y, z'
'-x, y+1/2, -z+1/2'
'-x, -y, -z'
'x, -y-1/2, z-1/2'

loop_
_atom_site_label
_atom_site_fract_x
_atom_site_fract_y
_atom_site_fract_z
_atom_site_U_iso_or_equiv
_atom_site_adp_type
_atom_site_calc_flag
_atom_site_refinement_flags
_atom_site_occupancy
_atom_site_disorder_assembly
_atom_site_disorder_group
_atom_site_type_symbol
C1 .43608(11) .05280(16) .70762(13) .0239(3) Uani d . 1 . . C
C2 .54087(10) .08084(17) .75862(13) .0247(3) Uani d . 1 . . C
H2A .5552 .1886 .7356 .03 Uiso calc R 1 . . H
H2B .5723 -.0007 .7281 .03 Uiso calc R 1 . . H
C3 .57804(10) .06962(17) .89136(13) .0241(3) Uani d . 1 . . C
H3 .557 -.0357 .9121 .029 Uiso calc R 1 . . H
C4 .68378(11) .07951(17) .95381(13) .0256(3) Uani d . 1 . . C
C5 .72310(12) .0171(2) 1.06733(15) .0356(4) Uani d . 1 . . C
H5 .6837 -.0283 1.1021 .043 Uiso calc R 1 . . H
C6 .81951(13) .0217(2) 1.12876(17) .0449(5) Uani d . 1 . . C
H6 .8446 -.0195 1.2045 .054 Uiso calc R 1 . . H
C7 .87902(12) .0880(2) 1.07737(16) .0417(5) Uani d . 1 . . C
H7 .944 .0905 1.1185 .05 Uiso calc R 1 . . H
C8 .84169(12) .1502(2) .96501(16) .0385(4) Uani d . 1 . . C
H8 .8815 .1946 .9306 .046 Uiso calc R 1 . . H
C9 .74388(11) .14637(18) .90300(15) .0308(4) Uani d . 1 . . C
H9 .7189 .1887 .8275 .037 Uiso calc R 1 . . H
C10 .29696(11) .12652(17) .55208(14) .0269(4) Uani d . 1 . . C
C11 .23551(12) .18826(18) .60242(14) .0298(4) Uani d . 1 . . C
C12 .13937(12) .1774(2) .54528(16) .0353(4) Uani d . 1 . . C
C13 .10237(12) .1040(2) .43607(16) .0380(4) Uani d . 1 . . C
C14 .16257(13) .0419(2) .38518(15) .0350(4) Uani d . 1 . . C
C15 .25926(12) .05328(19) .44300(14) .0307(4) Uani d . 1 . . C
O1 .39439(7) .14471(12) .60654(10) .0290(3) Uani d . 1 . . O
O2 .39062(7) -.03588(12) .74472(9) .0273(3) Uani d . 1 . . O
F11 .27093(7) .26040(10) .70775(9) .0382(3) Uani d . 1 . . F
F12 .08048(8) .23830(13) .59452(10) .0520(3) Uani d . 1 . . F
F13 .00832(7) .09494(15) .37997(10) .0586(3) Uani d . 1 . . F
F14 .12633(8) -.02894(14) .27917(9) .0526(3) Uani d . 1 . . F
F15 .31730(7) -.00680(12) .39241(9) .0420(3) Uani d . 1 . . F
Cl1 .52148(3) .23514(4) .94522(3) .02914(14) Uani d . 1 . . Cl

loop_
_atom_site_aniso_label
_atom_site_aniso_U_11
_atom_site_aniso_U_22
_atom_site_aniso_U_33
_atom_site_aniso_U_12
_atom_site_aniso_U_13
_atom_site_aniso_U_23
C1 .0284(9) .0200(6) .0228(8) .0019(6) .0088(7) -.0026(6)
C2 .0244(9) .0234(7) .0270(9) -.0011(6) .0104(7) -.0031(6)
C3 .0256(9) .0198(6) .0275(9) .0007(6) .0105(7) -.0010(6)
C4 .0249(9) .0236(7) .0269(9) .0000(6) .0078(7) -.0031(6)
C5 .0314(11) .0456(9) .0293(10) -.0028(7) .0105(8) .0037(7)
C6 .0368(12) .0616(11) .0286(10) -.0030(9) .0031(9) .0063(8)
C7 .0230(10) .0543(11) .0393(11) -.0048(8) .0017(8) -.0013(8)
C8 .0265(10) .0458(10) .0433(11) -.0072(7) .0129(9) -.0016(8)
C9 .0264(10) .0341(8) .0304(9) -.0009(7) .0086(7) .0024(7)
C10 .0238(9) .0275(7) .0275(9) .0008(6) .0074(7) .0050(6)
C11 .0323(10) .0283(7) .0264(9) .0004(7) .0081(8) .0006(6)
C12 .0274(10) .0417(9) .0376(10) .0068(7) .0130(8) .0039(8)
C13 .0232(10) .0471(9) .0367(11) .0005(7) .0027(8) .0054(8)
C14 .0360(11) .0377(9) .0242(9) .0005(7) .0024(8) .0010(7)
C15 .0350(10) .0316(8) .0261(9) .0061(7) .0120(8) .0062(6)
O1 .0235(6) .0320(5) .0294(6) -.0021(4) .0072(5) .0069(4)
O2 .0263(6) .0254(5) .0302(6) -.0026(4) .0105(5) .0022(4)
F11 .0401(6) .0397(5) .0325(6) .0018(4) .0108(5) -.0074(4)
F12 .0340(7) .0701(7) .0547(8) .0127(5) .0198(6) -.0032(6)
F13 .0253(6) .0824(8) .0547(8) .0007(5) -.0013(5) -.0021(6)
F14 .0527(8) .0628(7) .0293(6) .0014(5) -.0002(5) -.0085(5)
F15 .0441(7) .0522(6) .0312(6) .0125(5) .0156(5) .0020(4)
Cl1 .0319(3) .0284(2) .0294(2) .00291(15) .01393(18) -.00220(15)

loop_
_atom_type_symbol
_atom_type_description
_atom_type_scat_dispersion_real
_atom_type_scat_dispersion_imag
_atom_type_scat_source
C C .0033 .0016 'International Tables Vol C Tables 4.2.6.8 and 6.1.1.4'
H H 0 0 'International Tables Vol C Tables 4.2.6.8 and 6.1.1.4'
O O .0106 .006 'International Tables Vol C Tables 4.2.6.8 and 6.1.1.4'
F F .0171 .0103 'International Tables Vol C Tables 4.2.6.8 and 6.1.1.4'
Cl Cl .1484 .1585 'International Tables Vol C Tables 4.2.6.8 and 6.1.1.4'

loop_
_geom_angle_atom_site_label_1
_geom_angle_atom_site_label_2
_geom_angle_atom_site_label_3
_geom_angle
_geom_angle_publ_flag
O2 C1 O1 121.81(14) yes
O2 C1 C2 127.20(14) yes
O1 C1 C2 110.99(12) yes
C1 C2 C3 111.00(12) yes
C1 O1 C10 115.41(11) yes
C2 C3 Cl1 107.64(10) yes
C4 C3 C2 116.72(13) yes
C4 C3 Cl1 109.17(10) yes
C4 C9 C8 120.31(16) ?
C5 C4 C3 118.32(14) ?
C5 C6 C7 119.98(17) ?
C6 C5 C4 121.02(16) ?
C7 C8 C9 120.01(16) ?
C8 C7 C6 120.00(17) ?
C9 C4 C3 123.00(14) ?
C9 C4 C5 118.67(15) ?
C11 C10 O1 121.20(14) ?
C11 C12 C13 120.03(15) ?
C12 C11 C10 120.82(15) ?
C13 C14 C15 119.99(16) ?
C14 C13 C12 119.75(16) ?
C14 C15 C10 120.73(15) ?
C15 C10 C11 118.68(15) ?
C15 C10 O1 120.04(14) ?
F11 C11 C10 119.39(14) ?
F11 C11 C12 119.78(15) ?
F12 C12 C11 120.37(16) ?
F12 C12 C13 119.60(16) ?
F13 C13 C12 119.89(16) ?
F13 C13 C14 120.36(16) ?
F14 C14 C13 119.51(16) ?
F14 C14 C15 120.50(15) ?
F15 C15 C10 119.74(15) ?
F15 C15 C14 119.53(15) ?

loop_
_geom_bond_atom_site_label_1
_geom_bond_atom_site_label_2
_geom_bond_site_symmetry_2
_geom_bond_distance
_geom_bond_publ_flag
C1 O1 . 1.3884(18) yes
C1 O2 . 1.1992(17) yes
C1 C2 . 1.500(2) yes
C2 C3 . 1.522(2) yes
C3 C4 . 1.508(2) yes
C3 Cl1 . 1.8463(16) yes
C4 C5 . 1.397(2) ?
C4 C9 . 1.393(2) ?
C5 C6 . 1.381(2) ?
C6 C7 . 1.389(2) ?
C7 C8 . 1.383(3) ?
C8 C9 . 1.401(2) ?
C10 C11 . 1.391(2) ?
C10 C15 . 1.385(2) ?
C10 O1 . 1.3917(19) yes
C11 C12 . 1.373(2) ?
C11 F11 . 1.3419(19) ?
C12 C13 . 1.387(3) ?
C12 F12 . 1.346(2) ?
C13 C14 . 1.381(3) ?
C13 F13 . 1.342(2) ?
C14 C15 . 1.381(2) ?
C14 F14 . 1.3448(19) ?
C15 F15 . 1.3448(18) ?
